data_2226686
loop_
_publ_author_name
'Liu, Lin'
'Xia, Guangxin'
'Liu, Xuejun'
'Xie, Jieshu'
'Shen, Jingkang'

_publ_section_title
;
 (<i>S</i>)-<i>tert</i>-Butyl
 3-(3-phenyl-1,2,4-oxadiazol-5-yl)piperidine-1-carboxylate
;
_journal_coeditor_code SU2175
_journal_issue 7
_journal_name_full 'Acta Crystallographica Section E'
_journal_page_first o1576
_journal_paper_doi 10.1107/S1600536810018714
_journal_volume 66
_journal_year 2010
_chemical_formula_iupac 'C18 H23 N3 O3'
_chemical_formula_moiety 'C18 H23 N3 O3'
_chemical_formula_sum 'C18 H23 N3 O3'
_chemical_formula_weight 329.39
_chemical_name_systematic
;
(<i>S</i>)-<i>tert</i>-Butyl
3-(3-phenyl-1,2,4-oxadiazol-5-yl)piperidine-1-carboxylate
;
_space_group_IT_number 4
_symmetry_cell_setting monoclinic
_symmetry_space_group_name_Hall 'P 2yb'
_symmetry_space_group_name_H-M 'P 1 21 1'
_atom_sites_solution_hydrogens geom
_atom_sites_solution_primary direct
_atom_sites_solution_secondary difmap
_audit_creation_method SHELXL-97
_cell_angle_alpha 90.00
_cell_angle_beta 99.880(7)
_cell_angle_gamma 90.00
_cell_formula_units_Z 4
_cell_length_a 6.464(3)
_cell_length_b 15.515(8)
_cell_length_c 17.847(9)
_cell_measurement_reflns_used 818
_cell_measurement_temperature 293(2)
_cell_measurement_theta_max 23.283
_cell_measurement_theta_min 2.663
_cell_volume 1763.3(15)
_computing_cell_refinement 'SAINT (Bruker, 2007)'
_computing_data_collection 'SMART (Bruker, 2007)'
_computing_data_reduction 'SAINT (Bruker, 2007)'
_computing_molecular_graphics 'PLATON (Spek, 2009)'
_computing_publication_material 'SHELXL97 (Sheldrick, 2008) and PLATON (Spek, 2009)'
_computing_structure_refinement 'SHELXL97 (Sheldrick, 2008)'
_computing_structure_solution 'SHELXS97 (Sheldrick, 2008)'
_diffrn_ambient_temperature 293(2)
_diffrn_measured_fraction_theta_full 0.997
_diffrn_measured_fraction_theta_max 0.997
_diffrn_measurement_device_type 'Bruker SMART CCD area-detector'
_diffrn_measurement_method 'phi and omega scans'
_diffrn_radiation_monochromator graphite
_diffrn_radiation_source 'fine-focus sealed tube'
_diffrn_radiation_type MoK\a
_diffrn_radiation_wavelength 0.71073
_diffrn_reflns_av_R_equivalents 0.0733
_diffrn_reflns_av_sigmaI/netI 0.0613
_diffrn_reflns_limit_h_max 7
_diffrn_reflns_limit_h_min -7
_diffrn_reflns_limit_k_max 16
_diffrn_reflns_limit_k_min -18
_diffrn_reflns_limit_l_max 14
_diffrn_reflns_limit_l_min -21
_diffrn_reflns_number 7378
_diffrn_reflns_theta_full 25.09
_diffrn_reflns_theta_max 25.09
_diffrn_reflns_theta_min 1.75
_diffrn_standards_decay_% 0
_diffrn_standards_number 0
_exptl_absorpt_coefficient_mu 0.086
_exptl_absorpt_correction_T_max 0.9898
_exptl_absorpt_correction_T_min 0.9797
_exptl_absorpt_correction_type multi-scan
_exptl_absorpt_process_details '(SADABS; Sheldrick, 2008)'
_exptl_crystal_colour colourless
_exptl_crystal_density_diffrn 1.241
_exptl_crystal_density_method 'not measured'
_exptl_crystal_description rod
_exptl_crystal_F_000 704
_exptl_crystal_size_max 0.24
_exptl_crystal_size_mid 0.15
_exptl_crystal_size_min 0.12
_refine_diff_density_max 0.289
_refine_diff_density_min -0.438
_refine_ls_abs_structure_details 'none; 4120 Friedel paires merged'
_refine_ls_extinction_coef 0.013(4)
_refine_ls_extinction_expression Fc^*^=kFc[1+0.001xFc^2^\l^3^/sin(2\q)]^-1/4^
_refine_ls_extinction_method 'SHELXL97 (Sheldrick, 2008)'
_refine_ls_goodness_of_fit_ref 1.009
_refine_ls_hydrogen_treatment constr
_refine_ls_matrix_type full
_refine_ls_number_parameters 440
_refine_ls_number_reflns 3258
_refine_ls_number_restraints 1
_refine_ls_restrained_S_all 1.009
_refine_ls_R_factor_all 0.0870
_refine_ls_R_factor_gt 0.0728
_refine_ls_shift/su_max 0.000
_refine_ls_shift/su_mean 0.000
_refine_ls_structure_factor_coef Fsqd
_refine_ls_weighting_details 'calc w=1/[\s^2^(Fo^2^)+(0.1416P)^2^] where P=(Fo^2^+2Fc^2^)/3'
_refine_ls_weighting_scheme calc
_refine_ls_wR_factor_gt 0.1897
_refine_ls_wR_factor_ref 0.1980
_reflns_number_gt 2520
_reflns_number_total 3258
_reflns_threshold_expression I>2\s(I)
_cod_data_source_file su2175.cif
_cod_data_source_block I
_cod_depositor_comments
;
The following automatic conversions were performed:
'_symmetry_cell_setting' value 'Monoclinic' changed to 'monoclinic'
according to '/home/saulius/struct/CIF-dictionaries/cif_core.dic'
dictionary named 'cif_core.dic' version 2.4.1 from 2010-06-29.

Automatic conversion script
Id: cif_fix_enum 1527 2010-12-29 10:47:43Z saulius 
;
_cod_original_cell_volume 1763.2(15)
_cod_original_sg_symbol_H-M 'P 21'
_cod_database_code 2226686
_cod_database_fobs_code 2226686

loop_
_symmetry_equiv_pos_site_id
_symmetry_equiv_pos_as_xyz
1 x,y,z
2 -x,1/2+y,-z

loop_
_atom_site_aniso_label
_atom_site_aniso_U_11
_atom_site_aniso_U_22
_atom_site_aniso_U_33
_atom_site_aniso_U_12
_atom_site_aniso_U_13
_atom_site_aniso_U_23
O1 0.058(2) 0.070(2) 0.052(2) 0.0050(18) 0.0049(16) 0.0100(17)
O2 0.071(3) 0.081(3) 0.0403(19) 0.015(2) 0.0071(16) 0.0061(17)
O3 0.083(3) 0.089(3) 0.053(2) 0.020(2) 0.0144(18) 0.0008(19)
N1 0.052(3) 0.056(2) 0.051(2) 0.006(2) 0.0039(17) 0.0042(19)
N2 0.052(3) 0.069(3) 0.060(3) 0.008(2) 0.0096(19) 0.011(2)
N3 0.066(3) 0.085(3) 0.036(2) 0.019(2) 0.0064(17) 0.002(2)
C1 0.060(4) 0.046(3) 0.050(3) -0.004(2) 0.006(2) 0.003(2)
C2 0.055(4) 0.055(3) 0.073(4) -0.002(3) 0.007(2) 0.005(3)
C3 0.084(5) 0.056(3) 0.076(4) 0.002(3) 0.028(3) -0.005(3)
C4 0.106(5) 0.057(3) 0.059(3) -0.010(3) 0.029(3) -0.006(3)
C5 0.097(5) 0.078(4) 0.058(3) -0.006(4) 0.002(3) 0.000(3)
C6 0.066(4) 0.069(4) 0.062(3) 0.000(3) 0.002(3) -0.001(3)
C7 0.035(3) 0.052(3) 0.060(3) -0.006(2) 0.003(2) 0.002(2)
C8 0.037(3) 0.055(3) 0.054(3) -0.003(2) -0.0004(19) 0.004(2)
C9 0.044(3) 0.058(3) 0.056(3) -0.003(2) 0.007(2) 0.001(2)
C10 0.048(3) 0.103(5) 0.048(3) -0.003(3) -0.007(2) 0.002(3)
C11 0.066(4) 0.097(4) 0.036(3) -0.003(3) 0.005(2) 0.002(3)
C12 0.062(4) 0.078(4) 0.044(3) 0.005(3) 0.012(2) 0.008(2)
C13 0.058(3) 0.078(4) 0.037(2) 0.013(3) 0.002(2) -0.002(2)
C14 0.057(3) 0.062(3) 0.042(3) -0.002(3) 0.004(2) -0.001(2)
C15 0.074(4) 0.069(4) 0.053(3) 0.006(3) -0.002(2) 0.019(3)
C16 0.128(7) 0.137(7) 0.048(3) 0.004(6) 0.004(4) 0.024(4)
C17 0.127(7) 0.081(5) 0.087(5) -0.020(5) -0.011(4) 0.022(4)
C18 0.074(5) 0.083(5) 0.093(4) 0.003(3) -0.012(3) 0.022(4)
O4 0.052(2) 0.094(3) 0.0467(18) 0.017(2) 0.0005(14) 0.0030(18)
O5 0.079(3) 0.100(3) 0.049(2) 0.026(2) 0.0150(19) 0.003(2)
O6 0.072(3) 0.090(3) 0.0415(18) 0.026(2) 0.0104(16) 0.0123(18)
N4 0.045(3) 0.099(4) 0.056(3) 0.016(2) 0.0039(18) 0.004(2)
N5 0.054(3) 0.057(2) 0.042(2) 0.008(2) 0.0049(16) 0.0065(17)
N6 0.073(3) 0.067(3) 0.0359(19) 0.017(2) 0.0124(18) 0.0042(19)
C19 0.042(3) 0.053(3) 0.053(3) -0.004(2) 0.001(2) 0.002(2)
C20 0.055(3) 0.067(3) 0.061(3) 0.006(3) 0.007(2) 0.003(3)
C21 0.060(4) 0.081(4) 0.075(4) 0.010(3) 0.015(3) -0.005(3)
C22 0.083(5) 0.081(4) 0.066(4) 0.002(3) 0.027(3) -0.007(3)
C23 0.073(4) 0.080(4) 0.055(3) -0.008(3) 0.006(3) 0.001(3)
C24 0.059(3) 0.076(4) 0.048(3) 0.004(3) 0.003(2) 0.004(3)
C25 0.048(3) 0.050(3) 0.046(3) -0.003(2) 0.0002(19) 0.005(2)
C26 0.050(3) 0.051(3) 0.046(2) 0.006(2) -0.0001(19) 0.001(2)
C27 0.060(3) 0.055(3) 0.038(2) 0.007(2) 0.005(2) 0.001(2)
C28 0.071(4) 0.071(3) 0.044(3) 0.010(3) 0.005(2) 0.006(2)
C29 0.089(4) 0.083(4) 0.037(3) 0.014(3) 0.014(3) 0.014(2)
C30 0.084(4) 0.070(3) 0.040(3) 0.007(3) 0.015(2) 0.002(2)
C31 0.064(4) 0.065(3) 0.043(3) 0.011(2) 0.013(2) 0.009(2)
C32 0.070(4) 0.059(3) 0.042(3) 0.009(3) 0.010(2) 0.000(2)
C33 0.069(4) 0.071(3) 0.042(3) 0.006(3) -0.003(2) 0.006(2)
C34 0.108(6) 0.076(4) 0.075(4) -0.009(4) 0.000(4) 0.008(3)
C35 0.086(5) 0.111(6) 0.048(3) 0.005(4) 0.004(3) 0.007(3)
C36 0.072(5) 0.092(5) 0.073(4) -0.002(3) -0.006(3) 0.017(3)

loop_
_atom_site_type_symbol
_atom_site_label
_atom_site_fract_x
_atom_site_fract_y
_atom_site_fract_z
_atom_site_U_iso_or_equiv
_atom_site_thermal_displace_type
_atom_site_calc_flag
_atom_site_refinement_flags
_atom_site_occupancy
O O1 0.4355(6) 0.9886(3) 0.68689(18) 0.0605(12) Uani . . 1.000
O O2 1.1738(6) 0.7663(3) 0.79331(18) 0.0644(15) Uani . . 1.000
O O3 1.2986(7) 0.7271(3) 0.6870(2) 0.0747(16) Uani . . 1.000
N N1 0.5574(6) 0.9308(3) 0.7976(2) 0.0536(14) Uani . . 1.000
N N2 0.3265(7) 1.0282(3) 0.7402(2) 0.0603(17) Uani . . 1.000
N N3 1.0660(7) 0.8361(3) 0.6855(2) 0.0626(16) Uani . . 1.000
C C1 0.3287(8) 1.0093(3) 0.8751(3) 0.0524(19) Uani . . 1.000
C C2 0.1341(9) 1.0467(4) 0.8740(3) 0.062(2) Uani . . 1.000
C C3 0.0626(11) 1.0639(4) 0.9411(3) 0.070(2) Uani . . 1.000
C C4 0.1837(11) 1.0425(4) 1.0097(3) 0.072(2) Uani . . 1.000
C C5 0.3769(12) 1.0042(4) 1.0113(3) 0.079(2) Uani . . 1.000
C C6 0.4488(9) 0.9868(4) 0.9447(3) 0.067(2) Uani . . 1.000
C C7 0.4026(7) 0.9904(3) 0.8048(3) 0.0496(17) Uani . . 1.000
C C8 0.5670(7) 0.9310(3) 0.7267(3) 0.0496(17) Uani . . 1.000
C C9 0.6996(8) 0.8775(4) 0.6851(3) 0.0529(17) Uani . . 1.000
C C10 0.6740(9) 0.8942(5) 0.6013(3) 0.068(2) Uani . . 1.000
C C11 0.8260(9) 0.8384(5) 0.5657(3) 0.067(2) Uani . . 1.000
C C12 1.0481(9) 0.8513(4) 0.6046(3) 0.061(2) Uani . . 1.000
C C13 0.9262(8) 0.8882(4) 0.7234(2) 0.0584(18) Uani . . 1.000
C C14 1.1864(8) 0.7715(4) 0.7210(3) 0.0542(17) Uani . . 1.000
C C15 1.2965(10) 0.7014(4) 0.8439(3) 0.067(2) Uani . . 1.000
C C16 1.2285(14) 0.7220(6) 0.9186(3) 0.106(3) Uani . . 1.000
C C17 1.2262(15) 0.6118(5) 0.8167(4) 0.102(3) Uani . . 1.000
C C18 1.5243(11) 0.7145(5) 0.8480(4) 0.086(3) Uani . . 1.000
O O4 0.6093(6) 0.1946(3) 0.82130(18) 0.0652(13) Uani . . 1.000
O O5 -0.2882(7) 0.4596(3) 0.8012(2) 0.0755(16) Uani . . 1.000
O O6 -0.1493(6) 0.4210(3) 0.69793(18) 0.0678(15) Uani . . 1.000
N N4 0.7414(7) 0.1666(4) 0.7705(2) 0.0672(19) Uani . . 1.000
N N5 0.4557(7) 0.2334(3) 0.7072(2) 0.0514(14) Uani . . 1.000
N N6 0.0024(7) 0.3759(3) 0.8124(2) 0.0583(15) Uani . . 1.000
C C19 0.7234(8) 0.1768(3) 0.6348(3) 0.0502(17) Uani . . 1.000
C C20 0.9211(9) 0.1437(4) 0.6355(3) 0.0614(17) Uani . . 1.000
C C21 0.9925(10) 0.1274(4) 0.5684(3) 0.072(2) Uani . . 1.000
C C22 0.8669(11) 0.1471(4) 0.4995(3) 0.075(3) Uani . . 1.000
C C23 0.6724(10) 0.1798(4) 0.4977(3) 0.070(2) Uani . . 1.000
C C24 0.5980(9) 0.1963(4) 0.5641(3) 0.0617(19) Uani . . 1.000
C C25 0.6435(8) 0.1934(3) 0.7043(2) 0.0489(17) Uani . . 1.000
C C26 0.4423(8) 0.2318(3) 0.7778(3) 0.0500(16) Uani . . 1.000
C C27 0.2658(9) 0.2633(3) 0.8154(3) 0.0514(16) Uani . . 1.000
C C28 0.3205(9) 0.2705(4) 0.9012(3) 0.0626(19) Uani . . 1.000
C C29 0.1270(10) 0.2999(4) 0.9314(3) 0.069(2) Uani . . 1.000
C C30 0.0361(10) 0.3818(4) 0.8946(3) 0.0642(19) Uani . . 1.000
C C31 0.1823(9) 0.3471(4) 0.7790(3) 0.0569(19) Uani . . 1.000
C C32 -0.1542(9) 0.4222(4) 0.7715(3) 0.0570(19) Uani . . 1.000
C C33 -0.2846(9) 0.4763(4) 0.6425(3) 0.0621(19) Uani . . 1.000
C C34 -0.2377(13) 0.5693(5) 0.6619(4) 0.088(3) Uani . . 1.000
C C35 -0.2098(11) 0.4529(5) 0.5692(3) 0.083(3) Uani . . 1.000
C C36 -0.5115(10) 0.4536(5) 0.6379(4) 0.081(3) Uani . . 1.000
H H2A 0.05080 1.06050 0.82770 0.0740 Uiso calc R 1.000
H H3A -0.06750 1.08990 0.93990 0.0850 Uiso calc R 1.000
H H4A 0.13540 1.05380 1.05490 0.0870 Uiso calc R 1.000
H H5A 0.45900 0.99000 1.05770 0.0950 Uiso calc R 1.000
H H6A 0.57800 0.95980 0.94620 0.0800 Uiso calc R 1.000
H H9A 0.66130 0.81720 0.69160 0.0640 Uiso calc R 1.000
H H10A 0.70080 0.95460 0.59260 0.0820 Uiso calc R 1.000
H H10B 0.53080 0.88150 0.57760 0.0820 Uiso calc R 1.000
H H11A 0.78820 0.77820 0.56920 0.0800 Uiso calc R 1.000
H H11B 0.81450 0.85280 0.51230 0.0800 Uiso calc R 1.000
H H12A 1.13950 0.81190 0.58350 0.0730 Uiso calc R 1.000
H H12B 1.09210 0.90970 0.59590 0.0730 Uiso calc R 1.000
H H13A 0.96590 0.94840 0.72190 0.0700 Uiso calc R 1.000
H H13B 0.94070 0.87100 0.77630 0.0700 Uiso calc R 1.000
H H16A 1.26510 0.78050 0.93250 0.1590 Uiso calc R 1.000
H H16B 1.29790 0.68390 0.95720 0.1590 Uiso calc R 1.000
H H16C 1.07920 0.71480 0.91360 0.1590 Uiso calc R 1.000
H H17A 1.26240 0.60190 0.76740 0.1530 Uiso calc R 1.000
H H17B 1.07690 0.60700 0.81350 0.1530 Uiso calc R 1.000
H H17C 1.29500 0.56980 0.85190 0.1530 Uiso calc R 1.000
H H18A 1.55570 0.77500 0.85240 0.1300 Uiso calc R 1.000
H H18B 1.56650 0.69220 0.80270 0.1300 Uiso calc R 1.000
H H18C 1.59900 0.68480 0.89160 0.1300 Uiso calc R 1.000
H H20A 1.00750 0.13220 0.68170 0.0740 Uiso calc R 1.000
H H21A 1.12460 0.10330 0.56930 0.0860 Uiso calc R 1.000
H H22A 0.91670 0.13770 0.45430 0.0900 Uiso calc R 1.000
H H23A 0.58780 0.19140 0.45120 0.0840 Uiso calc R 1.000
H H24A 0.46540 0.22030 0.56240 0.0740 Uiso calc R 1.000
H H27A 0.15230 0.22090 0.80430 0.0620 Uiso calc R 1.000
H H28A 0.36690 0.21510 0.92300 0.0750 Uiso calc R 1.000
H H28B 0.43330 0.31180 0.91510 0.0750 Uiso calc R 1.000
H H29A 0.02150 0.25480 0.92260 0.0830 Uiso calc R 1.000
H H29B 0.16320 0.30870 0.98580 0.0830 Uiso calc R 1.000
H H30A -0.09650 0.39390 0.91100 0.0770 Uiso calc R 1.000
H H30B 0.13090 0.42930 0.91090 0.0770 Uiso calc R 1.000
H H31A 0.29170 0.39050 0.78690 0.0680 Uiso calc R 1.000
H H31B 0.13950 0.33890 0.72460 0.0680 Uiso calc R 1.000
H H34A -0.29080 0.58380 0.70740 0.1320 Uiso calc R 1.000
H H34B -0.30370 0.60510 0.62080 0.1320 Uiso calc R 1.000
H H34C -0.08860 0.57840 0.67010 0.1320 Uiso calc R 1.000
H H35A -0.06140 0.46290 0.57470 0.1240 Uiso calc R 1.000
H H35B -0.28190 0.48780 0.52850 0.1240 Uiso calc R 1.000
H H35C -0.23880 0.39320 0.55790 0.1240 Uiso calc R 1.000
H H36A -0.55900 0.47250 0.68330 0.1220 Uiso calc R 1.000
H H36B -0.52850 0.39230 0.63280 0.1220 Uiso calc R 1.000
H H36C -0.59270 0.48150 0.59450 0.1220 Uiso calc R 1.000

loop_
_atom_type_symbol
_atom_type_description
_atom_type_scat_dispersion_real
_atom_type_scat_dispersion_imag
_atom_type_scat_source
C C 0.0033 0.0000 'International Tables Vol C Tables 4.2.6.8 and 6.1.1.4'
H H 0.0000 0.0000 'International Tables Vol C Tables 4.2.6.8 and 6.1.1.4'
N N 0.0061 0.0000 'International Tables Vol C Tables 4.2.6.8 and 6.1.1.4'
O O 0.0106 0.0000 'International Tables Vol C Tables 4.2.6.8 and 6.1.1.4'

loop_
_geom_angle_atom_site_label_1
_geom_angle_atom_site_label_2
_geom_angle_atom_site_label_3
_geom_angle_site_symmetry_1
_geom_angle_site_symmetry_2
_geom_angle_site_symmetry_3
_geom_angle
_geom_angle_publ_flag
N2 O1 C8 . . . 105.9(3) no
C14 O2 C15 . . . 121.5(5) no
N4 O4 C26 . . . 105.9(4) no
C32 O6 C33 . . . 123.1(5) no
C7 N1 C8 . . . 104.4(4) no
O1 N2 C7 . . . 104.0(4) no
C12 N3 C14 . . . 121.8(5) no
C13 N3 C14 . . . 122.9(4) no
C12 N3 C13 . . . 114.9(4) no
O4 N4 C25 . . . 103.3(4) no
C25 N5 C26 . . . 103.8(4) no
C30 N6 C32 . . . 118.9(5) no
C31 N6 C32 . . . 121.1(4) no
C30 N6 C31 . . . 116.1(4) no
C2 C1 C6 . . . 119.0(5) no
C2 C1 C7 . . . 120.5(5) no
C6 C1 C7 . . . 120.4(5) no
C1 C2 C3 . . . 120.5(5) no
C2 C3 C4 . . . 120.1(6) no
C3 C4 C5 . . . 119.8(5) no
C4 C5 C6 . . . 120.4(5) no
C1 C6 C5 . . . 120.2(6) no
N2 C7 C1 . . . 122.8(4) no
N1 C7 N2 . . . 112.7(4) no
N1 C7 C1 . . . 124.6(4) no
O1 C8 N1 . . . 113.0(4) no
O1 C8 C9 . . . 118.3(4) no
N1 C8 C9 . . . 128.8(5) no
C8 C9 C10 . . . 115.4(5) no
C8 C9 C13 . . . 108.1(4) no
C10 C9 C13 . . . 111.3(4) no
C9 C10 C11 . . . 110.4(5) no
C10 C11 C12 . . . 111.4(5) no
N3 C12 C11 . . . 110.3(5) no
N3 C13 C9 . . . 110.9(4) no
O3 C14 N3 . . . 121.4(5) no
O2 C14 N3 . . . 112.2(5) no
O2 C14 O3 . . . 126.3(5) no
C16 C15 C17 . . . 111.1(6) no
O2 C15 C18 . . . 111.1(5) no
O2 C15 C17 . . . 109.1(5) no
O2 C15 C16 . . . 100.8(5) no
C16 C15 C18 . . . 111.5(6) no
C17 C15 C18 . . . 112.6(6) no
C1 C2 H2A . . . 120.00 no
C3 C2 H2A . . . 120.00 no
C2 C3 H3A . . . 120.00 no
C4 C3 H3A . . . 120.00 no
C3 C4 H4A . . . 120.00 no
C5 C4 H4A . . . 120.00 no
C6 C5 H5A . . . 120.00 no
C4 C5 H5A . . . 120.00 no
C1 C6 H6A . . . 120.00 no
C5 C6 H6A . . . 120.00 no
C13 C9 H9A . . . 107.00 no
C8 C9 H9A . . . 107.00 no
C10 C9 H9A . . . 107.00 no
C9 C10 H10A . . . 110.00 no
C9 C10 H10B . . . 110.00 no
C11 C10 H10A . . . 110.00 no
C11 C10 H10B . . . 110.00 no
H10A C10 H10B . . . 108.00 no
C10 C11 H11A . . . 109.00 no
C10 C11 H11B . . . 109.00 no
C12 C11 H11B . . . 109.00 no
H11A C11 H11B . . . 108.00 no
C12 C11 H11A . . . 109.00 no
H12A C12 H12B . . . 108.00 no
C11 C12 H12B . . . 110.00 no
N3 C12 H12A . . . 110.00 no
N3 C12 H12B . . . 110.00 no
C11 C12 H12A . . . 110.00 no
N3 C13 H13A . . . 109.00 no
N3 C13 H13B . . . 110.00 no
C9 C13 H13A . . . 109.00 no
C9 C13 H13B . . . 109.00 no
H13A C13 H13B . . . 108.00 no
C15 C16 H16A . . . 109.00 no
C15 C16 H16B . . . 109.00 no
C15 C16 H16C . . . 110.00 no
H16B C16 H16C . . . 110.00 no
H16A C16 H16B . . . 109.00 no
H16A C16 H16C . . . 109.00 no
H17A C17 H17C . . . 109.00 no
C15 C17 H17A . . . 109.00 no
C15 C17 H17B . . . 109.00 no
C15 C17 H17C . . . 109.00 no
H17A C17 H17B . . . 109.00 no
H17B C17 H17C . . . 110.00 no
C15 C18 H18A . . . 109.00 no
C15 C18 H18B . . . 109.00 no
C15 C18 H18C . . . 109.00 no
H18A C18 H18B . . . 110.00 no
H18A C18 H18C . . . 109.00 no
H18B C18 H18C . . . 109.00 no
C20 C19 C24 . . . 118.6(5) no
C20 C19 C25 . . . 121.8(5) no
C24 C19 C25 . . . 119.6(5) no
C19 C20 C21 . . . 120.6(5) no
C20 C21 C22 . . . 119.8(6) no
C21 C22 C23 . . . 120.3(5) no
C22 C23 C24 . . . 120.7(5) no
C19 C24 C23 . . . 119.9(5) no
N4 C25 N5 . . . 113.8(4) no
N4 C25 C19 . . . 122.0(5) no
N5 C25 C19 . . . 124.2(4) no
O4 C26 N5 . . . 113.2(5) no
O4 C26 C27 . . . 118.5(4) no
N5 C26 C27 . . . 128.3(5) no
C26 C27 C28 . . . 114.4(5) no
C26 C27 C31 . . . 109.3(4) no
C28 C27 C31 . . . 112.0(4) no
C27 C28 C29 . . . 108.5(5) no
C28 C29 C30 . . . 112.6(5) no
N6 C30 C29 . . . 111.6(5) no
N6 C31 C27 . . . 109.7(4) no
O5 C32 O6 . . . 124.9(5) no
O5 C32 N6 . . . 122.3(5) no
O6 C32 N6 . . . 112.8(5) no
O6 C33 C34 . . . 109.3(5) no
O6 C33 C35 . . . 101.5(5) no
O6 C33 C36 . . . 111.2(5) no
C34 C33 C35 . . . 110.3(5) no
C34 C33 C36 . . . 113.3(6) no
C35 C33 C36 . . . 110.6(5) no
C19 C20 H20A . . . 120.00 no
C21 C20 H20A . . . 120.00 no
C20 C21 H21A . . . 120.00 no
C22 C21 H21A . . . 120.00 no
C21 C22 H22A . . . 120.00 no
C23 C22 H22A . . . 120.00 no
C22 C23 H23A . . . 120.00 no
C24 C23 H23A . . . 120.00 no
C19 C24 H24A . . . 120.00 no
C23 C24 H24A . . . 120.00 no
C26 C27 H27A . . . 107.00 no
C28 C27 H27A . . . 107.00 no
C31 C27 H27A . . . 107.00 no
C27 C28 H28A . . . 110.00 no
C27 C28 H28B . . . 110.00 no
C29 C28 H28A . . . 110.00 no
C29 C28 H28B . . . 110.00 no
H28A C28 H28B . . . 108.00 no
C28 C29 H29A . . . 109.00 no
C28 C29 H29B . . . 109.00 no
C30 C29 H29A . . . 109.00 no
C30 C29 H29B . . . 109.00 no
H29A C29 H29B . . . 108.00 no
N6 C30 H30A . . . 109.00 no
N6 C30 H30B . . . 109.00 no
C29 C30 H30A . . . 109.00 no
C29 C30 H30B . . . 109.00 no
H30A C30 H30B . . . 108.00 no
N6 C31 H31A . . . 110.00 no
N6 C31 H31B . . . 110.00 no
C27 C31 H31A . . . 110.00 no
C27 C31 H31B . . . 110.00 no
H31A C31 H31B . . . 108.00 no
C33 C34 H34A . . . 109.00 no
C33 C34 H34B . . . 110.00 no
C33 C34 H34C . . . 110.00 no
H34A C34 H34B . . . 110.00 no
H34A C34 H34C . . . 109.00 no
H34B C34 H34C . . . 110.00 no
C33 C35 H35A . . . 110.00 no
C33 C35 H35B . . . 109.00 no
C33 C35 H35C . . . 109.00 no
H35A C35 H35B . . . 109.00 no
H35A C35 H35C . . . 109.00 no
H35B C35 H35C . . . 109.00 no
C33 C36 H36A . . . 110.00 no
C33 C36 H36B . . . 109.00 no
C33 C36 H36C . . . 109.00 no
H36A C36 H36B . . . 110.00 no
H36A C36 H36C . . . 109.00 no
H36B C36 H36C . . . 109.00 no

loop_
_geom_bond_atom_site_label_1
_geom_bond_atom_site_label_2
_geom_bond_site_symmetry_1
_geom_bond_site_symmetry_2
_geom_bond_distance
_geom_bond_publ_flag
O1 N2 . . 1.417(6) no
O1 C8 . . 1.349(6) no
O2 C14 . . 1.309(6) no
O2 C15 . . 1.487(7) no
O3 C14 . . 1.233(7) no
O4 C26 . . 1.347(6) no
O4 N4 . . 1.416(6) no
O5 C32 . . 1.235(7) no
O6 C33 . . 1.477(7) no
O6 C32 . . 1.319(6) no
N1 C7 . . 1.385(6) no
N1 C8 . . 1.278(6) no
N2 C7 . . 1.312(6) no
N3 C13 . . 1.462(7) no
N3 C14 . . 1.357(7) no
N3 C12 . . 1.448(6) no
N4 C25 . . 1.309(6) no
N5 C25 . . 1.372(7) no
N5 C26 . . 1.278(6) no
N6 C31 . . 1.465(7) no
N6 C32 . . 1.349(7) no
N6 C30 . . 1.449(6) no
C1 C7 . . 1.447(7) no
C1 C2 . . 1.382(8) no
C1 C6 . . 1.392(8) no
C2 C3 . . 1.382(8) no
C3 C4 . . 1.376(8) no
C4 C5 . . 1.379(10) no
C5 C6 . . 1.375(8) no
C8 C9 . . 1.481(7) no
C9 C13 . . 1.516(7) no
C9 C10 . . 1.499(8) no
C10 C11 . . 1.527(9) no
C11 C12 . . 1.497(8) no
C15 C17 . . 1.516(10) no
C15 C16 . . 1.508(9) no
C15 C18 . . 1.476(10) no
C2 H2A . . 0.9300 no
C3 H3A . . 0.9300 no
C4 H4A . . 0.9300 no
C5 H5A . . 0.9300 no
C6 H6A . . 0.9300 no
C9 H9A . . 0.9800 no
C10 H10A . . 0.9700 no
C10 H10B . . 0.9700 no
C11 H11A . . 0.9700 no
C11 H11B . . 0.9700 no
C12 H12B . . 0.9700 no
C12 H12A . . 0.9700 no
C13 H13A . . 0.9700 no
C13 H13B . . 0.9700 no
C16 H16A . . 0.9600 no
C16 H16B . . 0.9600 no
C16 H16C . . 0.9600 no
C17 H17C . . 0.9600 no
C17 H17A . . 0.9600 no
C17 H17B . . 0.9600 no
C18 H18B . . 0.9600 no
C18 H18C . . 0.9600 no
C18 H18A . . 0.9600 no
C19 C20 . . 1.375(8) no
C19 C24 . . 1.411(8) no
C19 C25 . . 1.446(7) no
C20 C21 . . 1.379(8) no
C21 C22 . . 1.386(8) no
C22 C23 . . 1.351(10) no
C23 C24 . . 1.377(8) no
C26 C27 . . 1.501(8) no
C27 C28 . . 1.515(8) no
C27 C31 . . 1.511(8) no
C28 C29 . . 1.515(9) no
C29 C30 . . 1.503(9) no
C33 C34 . . 1.503(10) no
C33 C35 . . 1.515(8) no
C33 C36 . . 1.497(9) no
C20 H20A . . 0.9300 no
C21 H21A . . 0.9300 no
C22 H22A . . 0.9300 no
C23 H23A . . 0.9300 no
C24 H24A . . 0.9300 no
C27 H27A . . 0.9800 no
C28 H28A . . 0.9700 no
C28 H28B . . 0.9700 no
C29 H29A . . 0.9700 no
C29 H29B . . 0.9700 no
C30 H30A . . 0.9700 no
C30 H30B . . 0.9700 no
C31 H31A . . 0.9700 no
C31 H31B . . 0.9700 no
C34 H34A . . 0.9600 no
C34 H34B . . 0.9600 no
C34 H34C . . 0.9600 no
C35 H35A . . 0.9600 no
C35 H35B . . 0.9600 no
C35 H35C . . 0.9600 no
C36 H36A . . 0.9600 no
C36 H36B . . 0.9600 no
C36 H36C . . 0.9600 no

loop_
_geom_hbond_atom_site_label_D
_geom_hbond_atom_site_label_H
_geom_hbond_atom_site_label_A
_geom_hbond_site_symmetry_A
_geom_hbond_distance_DH
_geom_hbond_distance_HA
_geom_hbond_distance_DA
_geom_hbond_angle_DHA
_geom_hbond_publ_flag
C13 H13A N2 1_655 0.97 2.61 3.352(7) 133 yes
C18 H18A N1 1_655 0.96 2.61 3.490(9) 153 yes

loop_
_geom_torsion_atom_site_label_1
_geom_torsion_atom_site_label_2
_geom_torsion_atom_site_label_3
_geom_torsion_atom_site_label_4
_geom_torsion_site_symmetry_1
_geom_torsion_site_symmetry_2
_geom_torsion_site_symmetry_3
_geom_torsion_site_symmetry_4
_geom_torsion
_geom_torsion_publ_flag
N2 O1 C8 N1 . . . . -1.4(6) no
N2 O1 C8 C9 . . . . 178.5(4) no
C8 O1 N2 C7 . . . . -0.3(5) no
C15 O2 C14 O3 . . . . -1.6(9) no
C15 O2 C14 N3 . . . . -178.6(5) no
C14 O2 C15 C17 . . . . -63.1(7) no
C14 O2 C15 C18 . . . . 61.6(7) no
C14 O2 C15 C16 . . . . 179.9(6) no
N4 O4 C26 C27 . . . . 176.2(4) no
N4 O4 C26 N5 . . . . -2.2(6) no
C26 O4 N4 C25 . . . . 2.7(6) no
C33 O6 C32 N6 . . . . -171.1(5) no
C32 O6 C33 C36 . . . . -65.0(7) no
C32 O6 C33 C34 . . . . 60.9(7) no
C33 O6 C32 O5 . . . . 10.3(9) no
C32 O6 C33 C35 . . . . 177.4(5) no
C7 N1 C8 O1 . . . . 2.3(6) no
C8 N1 C7 N2 . . . . -2.5(6) no
C8 N1 C7 C1 . . . . 176.8(5) no
C7 N1 C8 C9 . . . . -177.6(5) no
O1 N2 C7 N1 . . . . 1.7(5) no
O1 N2 C7 C1 . . . . -177.7(4) no
C13 N3 C14 O3 . . . . 178.0(5) no
C13 N3 C12 C11 . . . . -55.9(7) no
C14 N3 C12 C11 . . . . 117.0(6) no
C12 N3 C13 C9 . . . . 54.8(6) no
C14 N3 C13 C9 . . . . -118.0(5) no
C12 N3 C14 O2 . . . . -177.1(5) no
C12 N3 C14 O3 . . . . 5.7(8) no
C13 N3 C14 O2 . . . . -4.8(7) no
O4 N4 C25 N5 . . . . -2.4(6) no
O4 N4 C25 C19 . . . . -178.8(4) no
C26 N5 C25 C19 . . . . 177.4(5) no
C25 N5 C26 O4 . . . . 0.8(6) no
C26 N5 C25 N4 . . . . 1.1(6) no
C25 N5 C26 C27 . . . . -177.4(5) no
C32 N6 C30 C29 . . . . 150.6(5) no
C31 N6 C30 C29 . . . . -51.5(7) no
C32 N6 C31 C27 . . . . -149.7(5) no
C30 N6 C32 O5 . . . . -10.6(9) no
C30 N6 C32 O6 . . . . 170.8(5) no
C31 N6 C32 O5 . . . . -167.4(6) no
C31 N6 C32 O6 . . . . 14.0(8) no
C30 N6 C31 C27 . . . . 52.9(6) no
C2 C1 C7 N2 . . . . 20.5(8) no
C6 C1 C2 C3 . . . . 2.0(9) no
C7 C1 C2 C3 . . . . 179.3(5) no
C2 C1 C6 C5 . . . . -2.0(9) no
C7 C1 C6 C5 . . . . -179.4(5) no
C2 C1 C7 N1 . . . . -158.8(5) no
C6 C1 C7 N2 . . . . -162.2(5) no
C6 C1 C7 N1 . . . . 18.5(8) no
C1 C2 C3 C4 . . . . -1.1(9) no
C2 C3 C4 C5 . . . . 0.3(10) no
C3 C4 C5 C6 . . . . -0.4(10) no
C4 C5 C6 C1 . . . . 1.3(9) no
N1 C8 C9 C10 . . . . -179.6(5) no
O1 C8 C9 C13 . . . . 125.9(5) no
O1 C8 C9 C10 . . . . 0.6(7) no
N1 C8 C9 C13 . . . . -54.3(7) no
C8 C9 C10 C11 . . . . 177.3(5) no
C13 C9 C10 C11 . . . . 53.6(7) no
C8 C9 C13 N3 . . . . 179.4(4) no
C10 C9 C13 N3 . . . . -52.9(7) no
C9 C10 C11 C12 . . . . -55.1(7) no
C10 C11 C12 N3 . . . . 54.9(7) no
C24 C19 C20 C21 . . . . -2.0(8) no
C25 C19 C20 C21 . . . . 179.1(5) no
C20 C19 C24 C23 . . . . 1.8(8) no
C25 C19 C24 C23 . . . . -179.3(5) no
C20 C19 C25 N4 . . . . -10.0(8) no
C20 C19 C25 N5 . . . . 173.9(5) no
C24 C19 C25 N4 . . . . 171.1(5) no
C24 C19 C25 N5 . . . . -4.9(8) no
C19 C20 C21 C22 . . . . 2.1(9) no
C20 C21 C22 C23 . . . . -2.0(10) no
C21 C22 C23 C24 . . . . 1.8(10) no
C22 C23 C24 C19 . . . . -1.7(9) no
O4 C26 C27 C28 . . . . 15.2(7) no
O4 C26 C27 C31 . . . . 141.7(5) no
N5 C26 C27 C28 . . . . -166.7(5) no
N5 C26 C27 C31 . . . . -40.2(7) no
C26 C27 C28 C29 . . . . -178.1(4) no
C31 C27 C28 C29 . . . . 56.8(6) no
C26 C27 C31 N6 . . . . 176.9(4) no
C28 C27 C31 N6 . . . . -55.3(6) no
C27 C28 C29 C30 . . . . -54.6(6) no
C28 C29 C30 N6 . . . . 51.8(7) no
